data_1574914
loop_
_publ_author_name
'Hu, Wenbo'
'Li, Heng'
'Yuan, Bingxin'

_publ_section_title
;
 Perfluoroarene-arene interaction cocrystal of perfluorocarbazoles toward
 IEF-enhanced photocatalysis.
;
_journal_issue 30
_journal_name_full 'Chemical science'
_journal_page_first 13794
_journal_page_last 13806
_journal_paper_doi 10.1039/d5sc02837j
_journal_volume 16
_journal_year 2025
_chemical_formula_moiety 'C17 H4 F8 N2, C18 H12'
_chemical_formula_sum 'C35 H16 F8 N2'
_chemical_formula_weight 616.50
_space_group_crystal_system triclinic
_space_group_IT_number 2
_space_group_name_Hall '-P 1'
_space_group_name_H-M_alt 'P -1'
_atom_sites_solution_hydrogens geom
_atom_sites_solution_primary direct
_audit_block_doi 10.5517/ccdc.csd.cc2mf77k
_audit_creation_date 2024-06-11
_audit_creation_method
;
Olex2 1.2
(compiled 2018.05.29 svn.r3508 for OlexSys, GUI svn.r5506)
;
_audit_update_record
;
2025-02-21 deposited with the CCDC.	2025-06-20 downloaded from the CCDC.
;
_cell_angle_alpha 84.896(4)
_cell_angle_beta 89.124(4)
_cell_angle_gamma 87.160(4)
_cell_formula_units_Z 4
_cell_length_a 9.6606(4)
_cell_length_b 15.0395(7)
_cell_length_c 18.4900(9)
_cell_measurement_reflns_used 5645
_cell_measurement_temperature 293(2)
_cell_measurement_theta_max 70.6380
_cell_measurement_theta_min 3.9710
_cell_volume 2672.3(2)
_computing_cell_refinement 'CrysAlisPro 1.171.42.102a (Rigaku OD, 2023)'
_computing_data_collection 'CrysAlisPro 1.171.42.102a (Rigaku OD, 2023)'
_computing_data_reduction 'CrysAlisPro 1.171.42.102a (Rigaku OD, 2023)'
_computing_molecular_graphics 'Olex2 (Dolomanov et al., 2009)'
_computing_publication_material 'Olex2 (Dolomanov et al., 2009)'
_computing_structure_refinement 'ShelXL (Sheldrick, 2015)'
_computing_structure_solution 'ShelXS (Sheldrick, 2008)'
_diffrn_ambient_temperature 293(2)
_diffrn_detector 'CCD plate'
_diffrn_detector_area_resol_mean 16.2312
_diffrn_detector_type Eos
_diffrn_measured_fraction_theta_full 0.998
_diffrn_measured_fraction_theta_max 0.998
_diffrn_measurement_details
;
List of Runs (angles in degrees, time in seconds):

  # Type    Start    End  Width  t~exp~   \w     \q     \k     \f   Frames
#--------------------------------------------------------------------------
  1  \w      1.00  36.00   1.00    1.00    --  -33.50  77.00  90.00   35
  2  \w    -62.00 -23.00   1.00    1.00    --  -33.50  77.00-180.00   39
  3  \w    -54.00 -21.00   1.00    1.00    --  -33.50 -70.00  51.13   33
  4  \w    -78.00 -35.00   1.00    1.00    --  -33.50 178.00 -30.00   43
  5  \w    -10.00  34.00   1.00    1.00    --  -33.50  77.00-180.00   44
  6  \w     28.00  53.00   1.00    1.00    --   36.47  57.00 -60.00   25
  7  \w     41.00 103.00   1.00    1.00    --   36.47  73.00-132.93   62
  8  \w     12.00  59.00   1.00    1.00    --   36.47 -37.00   0.00   47
  9  \w    -32.00   5.00   1.00    1.00    --   36.47 -37.00   0.00   37
 10  \w     50.00 106.00   1.00    1.00    --   36.47  37.00-180.00   56
 11  \w      1.00  26.00   1.00    1.00    --   36.47  89.00 -35.91   25
 12  \w     55.00  98.00   1.00    1.00    --   36.47  57.00 -60.00   43
 13  \w      0.00  25.00   1.00    1.00    --   36.47  95.00  69.67   25
 14  \w    -17.00  51.00   1.00    1.00    --   36.47 -57.00  90.00   68
 15  \w     77.00 105.00   1.00    1.00    --   36.47  57.00   0.00   28
 16  \w     12.00  38.00   1.00    1.00    --   36.47-109.00 -77.00   26
 17  \w     44.00  73.00   1.00    1.00    --   36.47-109.00 -77.00   29
 18  \w     12.00  49.00   1.00    1.00    --   36.47 -57.00 120.00   37
 19  \w      3.00  34.00   1.00    1.00    --   36.47  89.00-119.35   31
 20  \w      6.00  42.00   1.00    1.00    --   36.47  81.00  13.20   36
 21  \w     29.00  69.00   1.00    1.00    --   36.47  57.00   0.00   40
 22  \w     44.00 128.00   1.00   10.00    --  108.00 -45.00  60.00   84
 23  \w     44.00 128.00   1.00   10.00    --  108.00 -45.00 150.00   84
 24  \w    104.00 149.00   1.00   10.00    --  108.00 111.00  60.00   45
 25  \w     55.00 107.00   1.00   10.00    --  108.00 -94.00  60.00   52
 26  \w     91.00 174.00   1.00   10.00    --  108.00  45.00-120.00   83
 27  \w    101.00 137.00   1.00   10.00    --  108.00 -77.00  90.00   36
 28  \w    133.00 172.00   1.00   10.00    --  108.00  30.00 120.00   39
 29  \w    103.00 170.00   1.00   10.00    --  108.00  61.00 150.00   67
 30  \w     93.00 119.00   1.00   10.00    --  108.00 -45.00 -90.00   26
 31  \w     38.00 107.00   1.00   10.00    --  108.00 -94.00   0.00   69
 32  \w    101.00 175.00   1.00   10.00    --  108.00  77.00-180.00   74
 33  \w     39.00  64.00   1.00   10.00    --  108.00 -45.00 -90.00   25
 34  \w     68.00 107.00   1.00   10.00    --  108.00 -94.00 120.00   39
 35  \w    121.00 172.00   1.00   10.00    --  108.00 111.00-150.00   51
 36  \w    139.00 168.00   1.00   10.00    --  108.00  61.00 120.00   29
 37  \w     94.00 120.00   1.00   10.00    --  108.00  61.00 120.00   26
 38  \w     58.00 108.00   1.00   10.00    --  108.00-111.00 -30.00   50
 39  \w     68.00 107.00   1.00   10.00    --  108.00-111.00-120.00   39
 40  \w    103.00 129.00   1.00   10.00    --  108.00  77.00  30.00   26
 41  \w     51.00  78.00   1.00   10.00    --  108.00 -94.00 -90.00   27
;
_diffrn_measurement_device 'four-circle diffractometer'
_diffrn_measurement_device_type 'Xcalibur, Eos, Gemini'
_diffrn_measurement_method '\w scans'
_diffrn_orient_matrix_type 'CrysAlisPro convention (1999,Acta A55,543-557)'
_diffrn_orient_matrix_UB_11 -0.0225293000
_diffrn_orient_matrix_UB_12 0.0595565000
_diffrn_orient_matrix_UB_13 -0.0714377000
_diffrn_orient_matrix_UB_21 -0.1017440000
_diffrn_orient_matrix_UB_22 0.0620011000
_diffrn_orient_matrix_UB_23 0.0393606000
_diffrn_orient_matrix_UB_31 0.1209814000
_diffrn_orient_matrix_UB_32 0.0566587000
_diffrn_orient_matrix_UB_33 0.0185912000
_diffrn_radiation_monochromator graphite
_diffrn_radiation_probe x-ray
_diffrn_radiation_type CuK\a
_diffrn_radiation_wavelength 1.54184
_diffrn_reflns_av_R_equivalents 0.0317
_diffrn_reflns_av_unetI/netI 0.0462
_diffrn_reflns_Laue_measured_fraction_full 0.998
_diffrn_reflns_Laue_measured_fraction_max 0.998
_diffrn_reflns_limit_h_max 11
_diffrn_reflns_limit_h_min -10
_diffrn_reflns_limit_k_max 17
_diffrn_reflns_limit_k_min -17
_diffrn_reflns_limit_l_max 22
_diffrn_reflns_limit_l_min -22
_diffrn_reflns_number 19980
_diffrn_reflns_point_group_measured_fraction_full 0.998
_diffrn_reflns_point_group_measured_fraction_max 0.998
_diffrn_reflns_theta_full 67.078
_diffrn_reflns_theta_max 67.078
_diffrn_reflns_theta_min 3.638
_diffrn_source 'fine-focus sealed X-ray tube'
_diffrn_source_type 'Enhance (Cu) X-ray Source'
_exptl_absorpt_coefficient_mu 1.121
_exptl_absorpt_correction_T_max 1.00000
_exptl_absorpt_correction_T_min 0.97100
_exptl_absorpt_correction_type multi-scan
_exptl_absorpt_process_details
;
CrysAlisPro 1.171.42.102a (Rigaku Oxford Diffraction, 2023)
Empirical absorption correction using spherical harmonics,
implemented in SCALE3 ABSPACK scaling algorithm.
;
_exptl_crystal_colour colourless
_exptl_crystal_colour_primary colourless
_exptl_crystal_density_diffrn 1.532
_exptl_crystal_description block
_exptl_crystal_F_000 1248
_exptl_crystal_recrystallization_method 'Re-crystallisation from solvent: THF'
_exptl_crystal_size_max 0.21
_exptl_crystal_size_mid 0.11
_exptl_crystal_size_min 0.1
_refine_diff_density_max 0.379
_refine_diff_density_min -0.190
_refine_diff_density_rms 0.043
_refine_ls_extinction_coef 0.00058(14)
_refine_ls_extinction_expression Fc^*^=kFc[1+0.001xFc^2^\l^3^/sin(2\q)]^-1/4^
_refine_ls_extinction_method 'SHELXL-2014/7 (Sheldrick 2014'
_refine_ls_goodness_of_fit_ref 1.026
_refine_ls_hydrogen_treatment constr
_refine_ls_matrix_type full
_refine_ls_number_parameters 812
_refine_ls_number_reflns 9530
_refine_ls_number_restraints 0
_refine_ls_restrained_S_all 1.026
_refine_ls_R_factor_all 0.0949
_refine_ls_R_factor_gt 0.0614
_refine_ls_shift/su_max 0.000
_refine_ls_shift/su_mean 0.000
_refine_ls_structure_factor_coef Fsqd
_refine_ls_weighting_details 'w=1/[\s^2^(Fo^2^)+(0.1073P)^2^] where P=(Fo^2^+2Fc^2^)/3'
_refine_ls_weighting_scheme calc
_refine_ls_wR_factor_gt 0.1744
_refine_ls_wR_factor_ref 0.2065
_reflns_Friedel_coverage 0.000
_reflns_number_gt 5802
_reflns_number_total 9530
_reflns_threshold_expression 'I > 2\s(I)'
_cod_data_source_file d5sc02837j2.cif
_cod_data_source_block 202406210_auto
_cod_depositor_comments 'Adding full bibliography for 1574914--1574918.cif.'
_cod_database_code 1574914
_shelx_shelxl_version_number 2014/7
_chemical_oxdiff_formula C20H2N1O4F8
_shelx_space_group_comment
;
The symmetry employed for this shelxl refinement is uniquely defined
by the following loop, which should always be used as a source of
symmetry information in preference to the above space-group names.
They are only intended as comments.
;
_shelx_estimated_absorpt_t_max 0.896
_shelx_estimated_absorpt_t_min 0.799
_reflns_odcompleteness_completeness 99.78
_reflns_odcompleteness_iscentric 1
_reflns_odcompleteness_theta 66.97
_olex2_refinement_description
;
1. Fixed Uiso
 At 1.2 times of:
  All C(H) groups
2.a Aromatic/amide H refined with riding coordinates:
 C13(H13), C15(H15), C16(H16), C17(H17), C13'(H13'), C15'(H15'), C16'(H16'),
 C17'(H17'), C18(H18), C19(H19), C20(H20), C21(H21), C25(H25), C26(H26),
 C27(H27), C28(H28), C32(H32), C33(H33), C34(H34), C35(H35), C18'(H18'),
 C19'(H19'), C20'(H20'), C21'(H21'), C25'(H25'), C26'(H26'), C27'(H27'),
 C28'(H28'), C32'(H32'), C33'(H33'), C34'(H34'), C35'(H35')
;
_olex2_submission_special_instructions 'No special instructions were received'
_oxdiff_exptl_absorpt_empirical_details
;
Empirical correction (ABSPACK) includes:
- Absorption correction using spherical harmonics
- Frame scaling
;
_oxdiff_exptl_absorpt_empirical_full_max 1.106
_oxdiff_exptl_absorpt_empirical_full_min 0.919

loop_
_space_group_symop_operation_xyz
'x, y, z'
'-x, -y, -z'

loop_
_atom_site_label
_atom_site_type_symbol
_atom_site_fract_x
_atom_site_fract_y
_atom_site_fract_z
_atom_site_U_iso_or_equiv
_atom_site_adp_type
_atom_site_occupancy
_atom_site_site_symmetry_order
_atom_site_calc_flag
_atom_site_refinement_flags_posn
_atom_site_refinement_flags_adp
_atom_site_refinement_flags_occupancy
_atom_site_disorder_assembly
_atom_site_disorder_group
F1 F 0.5324(3) 0.67805(17) 0.01120(11) 0.1012(7) Uani 1 1 d . . . . .
F2 F 0.7866(3) 0.72184(19) 0.04807(16) 0.1203(9) Uani 1 1 d . . . . .
F3 F 0.8591(2) 0.72197(17) 0.18772(17) 0.1151(9) Uani 1 1 d . . . . .
F4 F 0.6761(2) 0.68021(16) 0.29543(13) 0.0990(6) Uani 1 1 d . . . . .
F5 F 0.4487(2) 0.63402(16) 0.37444(11) 0.0977(6) Uani 1 1 d . . . . .
F6 F 0.1948(3) 0.58895(19) 0.42057(12) 0.1147(8) Uani 1 1 d . . . . .
F7 F 0.0011(2) 0.55678(18) 0.32553(15) 0.1112(8) Uani 1 1 d . . . . .
F8 F 0.05381(19) 0.56524(15) 0.18279(13) 0.0905(6) Uani 1 1 d . . . . .
N1 N 0.3351(2) 0.62529(16) 0.13211(13) 0.0638(5) Uani 1 1 d . . . . .
N2 N 0.2837(4) 0.5144(3) -0.03291(19) 0.1063(11) Uani 1 1 d . . . . .
C1 C 0.5646(4) 0.6753(2) 0.08114(18) 0.0756(8) Uani 1 1 d . . . . .
C2 C 0.6942(4) 0.6985(2) 0.1002(2) 0.0847(9) Uani 1 1 d . . . . .
C3 C 0.7309(3) 0.6987(2) 0.1722(2) 0.0852(10) Uani 1 1 d . . . . .
C4 C 0.6380(3) 0.6773(2) 0.22668(19) 0.0726(8) Uani 1 1 d . . . . .
C5 C 0.5062(3) 0.65302(17) 0.20971(16) 0.0626(6) Uani 1 1 d . . . . .
C6 C 0.4709(3) 0.65060(18) 0.13656(16) 0.0623(6) Uani 1 1 d . . . . .
C7 C 0.2828(3) 0.61173(17) 0.20242(15) 0.0595(6) Uani 1 1 d . . . . .
C8 C 0.3846(3) 0.62848(17) 0.25177(15) 0.0595(6) Uani 1 1 d . . . . .
C9 C 0.3548(3) 0.6196(2) 0.32572(17) 0.0725(8) Uani 1 1 d . . . . .
C10 C 0.2256(4) 0.5955(2) 0.34977(19) 0.0830(9) Uani 1 1 d . . . . .
C11 C 0.1262(3) 0.5790(2) 0.30056(19) 0.0768(8) Uani 1 1 d . . . . .
C12 C 0.1527(3) 0.58498(19) 0.22733(19) 0.0701(7) Uani 1 1 d . . . . .
C13 C 0.3337(4) 0.5385(2) 0.02836(18) 0.0789(8) Uani 1 1 d . . . . .
H13 H 0.4161 0.5104 0.0456 0.095 Uiso 1 1 calc R . . . .
C14 C 0.2712(3) 0.60213(19) 0.06771(16) 0.0668(7) Uani 1 1 d . . . . .
C15 C 0.1439(4) 0.6403(3) 0.0462(2) 0.0974(11) Uani 1 1 d . . . . .
H15 H 0.0966 0.6818 0.0731 0.117 Uiso 1 1 calc R . . . .
C16 C 0.0901(5) 0.6142(4) -0.0167(3) 0.1306(19) Uani 1 1 d . . . . .
H16 H 0.0041 0.6374 -0.0331 0.157 Uiso 1 1 calc R . . . .
C17 C 0.1643(5) 0.5538(4) -0.0548(3) 0.1238(17) Uani 1 1 d . . . . .
H17 H 0.1288 0.5397 -0.0986 0.149 Uiso 1 1 calc R . . . .
F1' F 0.5373(2) 0.16727(16) 0.45514(12) 0.0986(6) Uani 1 1 d . . . . .
F2' F 0.7927(2) 0.21060(17) 0.40762(16) 0.1158(8) Uani 1 1 d . . . . .
F3' F 0.8586(2) 0.22024(18) 0.26590(18) 0.1199(9) Uani 1 1 d . . . . .
F4' F 0.6722(2) 0.18572(18) 0.16675(14) 0.1076(7) Uani 1 1 d . . . . .
F5' F 0.4417(3) 0.14688(18) 0.09768(12) 0.1067(7) Uani 1 1 d . . . . .
F6' F 0.1857(3) 0.1051(2) 0.06152(15) 0.1283(10) Uani 1 1 d . . . . .
F7' F -0.0024(3) 0.06199(19) 0.16478(17) 0.1213(9) Uani 1 1 d . . . . .
F8' F 0.0563(2) 0.05791(16) 0.30530(14) 0.1022(7) Uani 1 1 d . . . . .
N1' N 0.3385(2) 0.11691(17) 0.34414(15) 0.0695(6) Uani 1 1 d . . . . .
N2' N 0.2826(4) 0.0107(3) 0.52732(19) 0.1084(11) Uani 1 1 d . . . . .
C1' C 0.5695(3) 0.1670(2) 0.38462(19) 0.0764(8) Uani 1 1 d . . . . .
C2' C 0.6984(3) 0.1906(2) 0.3601(2) 0.0851(10) Uani 1 1 d . . . . .
C3' C 0.7323(3) 0.1954(2) 0.2871(2) 0.0850(10) Uani 1 1 d . . . . .
C4' C 0.6374(3) 0.1771(2) 0.2372(2) 0.0786(8) Uani 1 1 d . . . . .
C5' C 0.5063(3) 0.15140(18) 0.25980(17) 0.0654(7) Uani 1 1 d . . . . .
C6' C 0.4740(3) 0.14412(19) 0.33420(17) 0.0657(7) Uani 1 1 d . . . . .
C7' C 0.2845(3) 0.10771(18) 0.27613(17) 0.0649(7) Uani 1 1 d . . . . .
C8' C 0.3841(3) 0.12900(17) 0.22265(17) 0.0647(7) Uani 1 1 d . . . . .
C9' C 0.3501(4) 0.1269(2) 0.1501(2) 0.0790(8) Uani 1 1 d . . . . .
C10' C 0.2212(4) 0.1048(2) 0.1309(2) 0.0890(10) Uani 1 1 d . . . . .
C11' C 0.1242(4) 0.0832(2) 0.1844(2) 0.0857(10) Uani 1 1 d . . . . .
C12' C 0.1528(3) 0.0825(2) 0.2559(2) 0.0769(8) Uani 1 1 d . . . . .
C13' C 0.3352(4) 0.0331(2) 0.46141(19) 0.0842(9) Uani 1 1 d . . . . .
H13' H 0.4188 0.0052 0.4483 0.101 Uiso 1 1 calc R . . . .
C14' C 0.2736(3) 0.0940(2) 0.41281(18) 0.0701(7) Uani 1 1 d . . . . .
C15' C 0.1451(4) 0.1329(3) 0.4279(2) 0.0920(10) Uani 1 1 d . . . . .
H15' H 0.0993 0.1736 0.3945 0.110 Uiso 1 1 calc R . . . .
C16' C 0.0881(5) 0.1080(4) 0.4956(3) 0.1179(15) Uani 1 1 d . . . . .
H16' H 0.0006 0.1303 0.5085 0.142 Uiso 1 1 calc R . . . .
C17' C 0.1644(6) 0.0489(4) 0.5439(3) 0.1240(16) Uani 1 1 d . . . . .
H17' H 0.1286 0.0362 0.5905 0.149 Uiso 1 1 calc R . . . .
C18 C 0.3550(5) 0.8486(3) 0.3527(2) 0.1007(12) Uani 1 1 d . . . . .
H18 H 0.4349 0.8547 0.3789 0.121 Uiso 1 1 calc R . . . .
C19 C 0.2374(6) 0.8236(4) 0.3889(3) 0.1180(15) Uani 1 1 d . . . . .
H19 H 0.2373 0.8142 0.4393 0.142 Uiso 1 1 calc R . . . .
C20 C 0.1196(5) 0.8122(3) 0.3516(2) 0.1037(12) Uani 1 1 d . . . . .
H20 H 0.0402 0.7941 0.3767 0.124 Uiso 1 1 calc R . . . .
C21 C 0.1179(4) 0.8274(2) 0.2779(2) 0.0850(9) Uani 1 1 d . . . . .
H21 H 0.0366 0.8202 0.2532 0.102 Uiso 1 1 calc R . . . .
C22 C 0.2368(3) 0.85386(19) 0.23853(18) 0.0691(7) Uani 1 1 d . . . . .
C23 C 0.3585(3) 0.8653(2) 0.2768(2) 0.0754(8) Uani 1 1 d . . . . .
C24 C 0.4837(3) 0.8922(2) 0.2377(2) 0.0819(9) Uani 1 1 d . . . . .
C25 C 0.6051(4) 0.9110(3) 0.2747(3) 0.1098(14) Uani 1 1 d . . . . .
H25 H 0.6052 0.9067 0.3252 0.132 Uiso 1 1 calc R . . . .
C26 C 0.7221(5) 0.9354(3) 0.2368(4) 0.129(2) Uani 1 1 d . . . . .
H26 H 0.8006 0.9477 0.2619 0.154 Uiso 1 1 calc R . . . .
C27 C 0.7250(5) 0.9417(3) 0.1634(5) 0.135(2) Uani 1 1 d . . . . .
H27 H 0.8058 0.9575 0.1385 0.162 Uiso 1 1 calc R . . . .
C28 C 0.6094(4) 0.9251(3) 0.1254(3) 0.1139(15) Uani 1 1 d . . . . .
H28 H 0.6128 0.9300 0.0749 0.137 Uiso 1 1 calc R . . . .
C29 C 0.4860(3) 0.9009(2) 0.1616(2) 0.0820(9) Uani 1 1 d . . . . .
C30 C 0.3610(4) 0.8868(2) 0.1214(2) 0.0787(8) Uani 1 1 d . . . . .
C31 C 0.2372(3) 0.86768(19) 0.15942(18) 0.0698(7) Uani 1 1 d . . . . .
C32 C 0.1155(4) 0.8630(3) 0.1195(2) 0.0934(10) Uani 1 1 d . . . . .
H32 H 0.0323 0.8524 0.1440 0.112 Uiso 1 1 calc R . . . .
C33 C 0.1172(6) 0.8737(3) 0.0457(3) 0.1220(17) Uani 1 1 d . . . . .
H33 H 0.0353 0.8712 0.0203 0.146 Uiso 1 1 calc R . . . .
C34 C 0.2402(7) 0.8883(4) 0.0081(3) 0.1267(17) Uani 1 1 d . . . . .
H34 H 0.2418 0.8934 -0.0424 0.152 Uiso 1 1 calc R . . . .
C35 C 0.3575(6) 0.8951(3) 0.0454(3) 0.1083(13) Uani 1 1 d . . . . .
H35 H 0.4393 0.9057 0.0196 0.130 Uiso 1 1 calc R . . . .
C18' C 0.3653(4) 0.3663(2) 0.17731(18) 0.0779(8) Uani 1 1 d . . . . .
H18' H 0.4461 0.3752 0.1502 0.093 Uiso 1 1 calc R . . . .
C19' C 0.2503(4) 0.3454(3) 0.14330(19) 0.0906(10) Uani 1 1 d . . . . .
H19' H 0.2526 0.3413 0.0934 0.109 Uiso 1 1 calc R . . . .
C20' C 0.1301(4) 0.3302(2) 0.1818(2) 0.0864(10) Uani 1 1 d . . . . .
H20' H 0.0513 0.3152 0.1582 0.104 Uiso 1 1 calc R . . . .
C21' C 0.1268(3) 0.3372(2) 0.25501(18) 0.0730(8) Uani 1 1 d . . . . .
H21' H 0.0450 0.3268 0.2809 0.088 Uiso 1 1 calc R . . . .
C22' C 0.2439(3) 0.35982(17) 0.29192(15) 0.0599(6) Uani 1 1 d . . . . .
C23' C 0.3673(3) 0.37491(17) 0.25205(16) 0.0614(6) Uani 1 1 d . . . . .
C24' C 0.4913(3) 0.39721(19) 0.28971(19) 0.0703(7) Uani 1 1 d . . . . .
C25' C 0.6134(4) 0.4193(2) 0.2504(3) 0.0924(11) Uani 1 1 d . . . . .
H25' H 0.6146 0.4200 0.2001 0.111 Uiso 1 1 calc R . . . .
C26' C 0.7295(4) 0.4397(3) 0.2855(4) 0.1153(17) Uani 1 1 d . . . . .
H26' H 0.8087 0.4547 0.2589 0.138 Uiso 1 1 calc R . . . .
C27' C 0.7303(4) 0.4384(3) 0.3585(4) 0.128(2) Uani 1 1 d . . . . .
H27' H 0.8109 0.4508 0.3818 0.153 Uiso 1 1 calc R . . . .
C28' C 0.6124(5) 0.4187(3) 0.3992(3) 0.1094(15) Uani 1 1 d . . . . .
H28' H 0.6138 0.4194 0.4494 0.131 Uiso 1 1 calc R . . . .
C29' C 0.4906(3) 0.3977(2) 0.3650(2) 0.0776(9) Uani 1 1 d . . . . .
C30' C 0.3624(4) 0.3813(2) 0.40661(18) 0.0760(8) Uani 1 1 d . . . . .
C31' C 0.2399(3) 0.36631(19) 0.37045(16) 0.0670(7) Uani 1 1 d . . . . .
C32' C 0.1163(4) 0.3581(3) 0.4110(2) 0.0887(9) Uani 1 1 d . . . . .
H32' H 0.0341 0.3502 0.3874 0.106 Uiso 1 1 calc R . . . .
C33' C 0.1150(6) 0.3616(4) 0.4851(3) 0.1208(16) Uani 1 1 d . . . . .
H33' H 0.0323 0.3561 0.5112 0.145 Uiso 1 1 calc R . . . .
C34' C 0.2362(7) 0.3733(4) 0.5206(3) 0.1323(19) Uani 1 1 d . . . . .
H34' H 0.2357 0.3752 0.5707 0.159 Uiso 1 1 calc R . . . .
C35' C 0.3559(6) 0.3820(4) 0.4823(2) 0.1169(15) Uani 1 1 d . . . . .
H35' H 0.4371 0.3888 0.5072 0.140 Uiso 1 1 calc R . . . .

loop_
_atom_site_aniso_label
_atom_site_aniso_U_11
_atom_site_aniso_U_22
_atom_site_aniso_U_33
_atom_site_aniso_U_23
_atom_site_aniso_U_13
_atom_site_aniso_U_12
F1 0.1087(16) 0.1248(17) 0.0699(12) -0.0036(11) 0.0163(11) -0.0179(13)
F2 0.0941(15) 0.1303(19) 0.138(2) -0.0138(16) 0.0460(15) -0.0321(13)
F3 0.0592(11) 0.1110(16) 0.179(3) -0.0267(16) -0.0054(13) -0.0175(10)
F4 0.0831(13) 0.1126(15) 0.1042(16) -0.0189(12) -0.0330(12) -0.0080(11)
F5 0.0995(14) 0.1265(17) 0.0674(11) -0.0111(11) -0.0220(10) 0.0018(12)
F6 0.132(2) 0.140(2) 0.0699(13) -0.0009(12) 0.0247(13) -0.0030(15)
F7 0.0842(14) 0.1298(18) 0.1194(18) -0.0064(14) 0.0336(13) -0.0223(12)
F8 0.0634(10) 0.1053(14) 0.1065(15) -0.0214(11) -0.0082(10) -0.0173(9)
N1 0.0604(12) 0.0698(13) 0.0626(13) -0.0115(10) -0.0037(10) -0.0064(10)
N2 0.124(3) 0.124(3) 0.076(2) -0.0432(18) -0.0064(19) 0.001(2)
C1 0.0768(19) 0.0760(18) 0.075(2) -0.0112(14) 0.0071(15) -0.0042(14)
C2 0.0691(19) 0.080(2) 0.106(3) -0.0131(17) 0.0223(18) -0.0134(15)
C3 0.0539(16) 0.0743(19) 0.130(3) -0.0219(18) 0.0039(18) -0.0107(13)
C4 0.0624(16) 0.0683(16) 0.089(2) -0.0139(14) -0.0159(15) -0.0011(13)
C5 0.0575(14) 0.0586(14) 0.0721(17) -0.0098(12) -0.0071(12) 0.0014(11)
C6 0.0593(14) 0.0638(15) 0.0646(16) -0.0105(11) 0.0004(12) -0.0022(11)
C7 0.0593(14) 0.0562(13) 0.0635(15) -0.0079(11) -0.0017(12) -0.0011(11)
C8 0.0577(14) 0.0580(13) 0.0630(15) -0.0081(11) -0.0049(11) 0.0023(11)
C9 0.0781(19) 0.0743(17) 0.0648(17) -0.0066(13) -0.0111(14) 0.0040(14)
C10 0.097(2) 0.084(2) 0.0667(19) -0.0030(15) 0.0132(17) 0.0024(17)
C11 0.0716(18) 0.0768(18) 0.082(2) -0.0038(15) 0.0176(16) -0.0087(14)
C12 0.0604(16) 0.0634(15) 0.087(2) -0.0120(13) -0.0022(14) -0.0046(12)
C13 0.085(2) 0.087(2) 0.0654(18) -0.0160(15) -0.0048(15) 0.0053(16)
C14 0.0709(17) 0.0710(16) 0.0594(15) -0.0100(12) -0.0098(13) -0.0013(13)
C15 0.089(2) 0.122(3) 0.081(2) -0.018(2) -0.0116(19) 0.024(2)
C16 0.099(3) 0.212(6) 0.081(3) -0.027(3) -0.035(2) 0.027(3)
C17 0.118(4) 0.178(5) 0.082(3) -0.041(3) -0.032(3) -0.011(3)
F1' 0.1001(15) 0.1156(16) 0.0807(13) -0.0059(11) -0.0222(11) -0.0098(12)
F2' 0.0831(14) 0.1188(17) 0.147(2) -0.0027(15) -0.0481(14) -0.0176(12)
F3' 0.0562(11) 0.1230(18) 0.180(3) -0.0008(17) 0.0064(13) -0.0230(11)
F4' 0.0884(14) 0.1280(18) 0.1056(17) -0.0020(13) 0.0281(12) -0.0210(12)
F5' 0.1149(17) 0.1284(18) 0.0772(13) -0.0110(12) 0.0075(12) -0.0093(14)
F6' 0.151(2) 0.143(2) 0.0961(17) -0.0262(15) -0.0438(17) -0.0163(18)
F7' 0.0923(15) 0.1283(19) 0.149(2) -0.0272(16) -0.0419(15) -0.0274(13)
F8' 0.0674(11) 0.1136(16) 0.1259(18) 0.0000(13) -0.0010(11) -0.0249(10)
N1' 0.0574(12) 0.0723(14) 0.0768(16) 0.0050(11) -0.0004(11) -0.0036(10)
N2' 0.127(3) 0.119(3) 0.075(2) 0.0148(18) 0.002(2) -0.001(2)
C1' 0.0697(18) 0.0743(18) 0.083(2) 0.0060(15) -0.0157(15) -0.0008(14)
C2' 0.0618(17) 0.082(2) 0.110(3) 0.0033(18) -0.0267(18) -0.0042(14)
C3' 0.0523(16) 0.0756(19) 0.126(3) 0.0036(18) -0.0040(17) -0.0101(13)
C4' 0.0660(17) 0.0773(19) 0.091(2) 0.0006(16) 0.0081(16) -0.0033(14)
C5' 0.0532(14) 0.0597(14) 0.0822(19) 0.0009(12) -0.0034(13) -0.0028(11)
C6' 0.0546(14) 0.0637(15) 0.0766(18) 0.0050(12) -0.0072(13) 0.0020(11)
C7' 0.0576(14) 0.0595(14) 0.0766(18) -0.0001(12) -0.0089(13) -0.0023(11)
C8' 0.0634(15) 0.0548(13) 0.0751(18) -0.0026(12) -0.0047(13) 0.0006(11)
C9' 0.084(2) 0.0730(18) 0.080(2) -0.0069(15) -0.0048(17) -0.0007(15)
C10' 0.106(3) 0.0763(19) 0.088(2) -0.0150(16) -0.024(2) -0.0081(18)
C11' 0.084(2) 0.0761(19) 0.100(3) -0.0170(17) -0.031(2) -0.0081(16)
C12' 0.0595(16) 0.0649(16) 0.106(3) -0.0024(15) -0.0004(16) -0.0095(13)
C13' 0.091(2) 0.087(2) 0.072(2) 0.0001(16) 0.0004(17) 0.0067(17)
C14' 0.0653(16) 0.0683(16) 0.0756(18) -0.0023(13) 0.0030(14) -0.0008(13)
C15' 0.078(2) 0.102(3) 0.094(3) -0.0089(19) 0.0046(19) 0.0075(18)
C16' 0.089(3) 0.165(5) 0.101(3) -0.028(3) 0.019(2) 0.004(3)
C17' 0.117(4) 0.166(5) 0.087(3) -0.003(3) 0.033(3) -0.019(3)
C18 0.106(3) 0.109(3) 0.091(3) -0.033(2) -0.014(2) -0.001(2)
C19 0.149(5) 0.133(4) 0.074(2) -0.028(2) 0.006(3) -0.001(3)
C20 0.108(3) 0.112(3) 0.094(3) -0.026(2) 0.031(2) -0.011(2)
C21 0.078(2) 0.084(2) 0.095(2) -0.0200(17) 0.0119(18) -0.0071(16)
C22 0.0682(16) 0.0591(14) 0.0817(19) -0.0166(13) 0.0026(14) -0.0013(12)
C23 0.0728(18) 0.0633(16) 0.093(2) -0.0230(14) -0.0066(16) 0.0011(13)
C24 0.0663(17) 0.0580(16) 0.123(3) -0.0184(16) -0.0097(18) 0.0011(13)
C25 0.080(2) 0.094(3) 0.159(4) -0.025(3) -0.027(3) -0.0037(19)
C26 0.071(3) 0.100(3) 0.216(7) -0.009(4) -0.026(3) -0.015(2)
C27 0.069(3) 0.105(3) 0.229(7) 0.007(4) 0.017(4) -0.012(2)
C28 0.083(3) 0.090(3) 0.163(5) 0.012(3) 0.026(3) -0.0028(19)
C29 0.0653(18) 0.0610(16) 0.118(3) -0.0037(16) 0.0092(18) -0.0008(13)
C30 0.083(2) 0.0634(16) 0.089(2) -0.0050(14) 0.0124(17) -0.0018(14)
C31 0.0700(17) 0.0621(15) 0.0783(19) -0.0111(13) -0.0018(14) -0.0031(12)
C32 0.087(2) 0.095(2) 0.099(3) -0.0059(19) -0.012(2) -0.0149(18)
C33 0.138(4) 0.125(4) 0.104(3) 0.005(3) -0.042(3) -0.028(3)
C34 0.171(5) 0.129(4) 0.080(3) -0.001(2) -0.010(3) -0.031(4)
C35 0.128(4) 0.100(3) 0.095(3) 0.000(2) 0.027(3) -0.013(2)
C18' 0.082(2) 0.0815(19) 0.0684(19) 0.0002(14) 0.0069(15) 0.0037(15)
C19' 0.113(3) 0.101(2) 0.0581(17) -0.0092(16) -0.0228(19) -0.001(2)
C20' 0.088(2) 0.092(2) 0.079(2) -0.0042(17) -0.0308(19) -0.0089(17)
C21' 0.0617(16) 0.0808(18) 0.0765(19) -0.0022(14) -0.0123(14) -0.0098(13)
C22' 0.0584(14) 0.0561(13) 0.0651(16) -0.0046(11) -0.0104(12) -0.0015(11)
C23' 0.0599(14) 0.0549(13) 0.0682(16) -0.0013(11) -0.0036(12) 0.0017(11)
C24' 0.0556(15) 0.0580(14) 0.097(2) -0.0080(13) -0.0061(14) 0.0007(11)
C25' 0.0616(18) 0.082(2) 0.135(3) -0.013(2) 0.0067(19) -0.0070(15)
C26' 0.059(2) 0.100(3) 0.192(6) -0.030(3) -0.005(3) -0.0149(18)
C27' 0.063(2) 0.107(3) 0.220(7) -0.044(4) -0.044(3) -0.009(2)
C28' 0.091(3) 0.103(3) 0.139(4) -0.034(3) -0.046(3) -0.002(2)
C29' 0.0654(17) 0.0701(17) 0.100(2) -0.0191(15) -0.0248(16) 0.0008(13)
C30' 0.083(2) 0.0766(18) 0.0702(18) -0.0166(14) -0.0184(15) 0.0011(15)
C31' 0.0696(16) 0.0662(15) 0.0654(16) -0.0077(12) -0.0043(13) -0.0009(12)
C32' 0.085(2) 0.099(2) 0.083(2) -0.0115(18) 0.0108(18) -0.0048(18)
C33' 0.143(4) 0.129(4) 0.090(3) -0.017(3) 0.044(3) -0.005(3)
C34' 0.181(6) 0.155(5) 0.064(2) -0.026(3) -0.001(3) -0.007(4)
C35' 0.136(4) 0.142(4) 0.076(3) -0.026(2) -0.030(3) 0.002(3)

loop_
_atom_type_symbol
_atom_type_description
_atom_type_scat_dispersion_real
_atom_type_scat_dispersion_imag
_atom_type_scat_source
C C 0.0181 0.0091 'International Tables Vol C Tables 4.2.6.8 and 6.1.1.4'
H H 0.0000 0.0000 'International Tables Vol C Tables 4.2.6.8 and 6.1.1.4'
F F 0.0727 0.0534 'International Tables Vol C Tables 4.2.6.8 and 6.1.1.4'
N N 0.0311 0.0180 'International Tables Vol C Tables 4.2.6.8 and 6.1.1.4'

loop_
_citation_id
_citation_doi
_citation_year
1 10.1039/D5SC01489A 2025

loop_
_geom_angle_atom_site_label_1
_geom_angle_atom_site_label_2
_geom_angle_atom_site_label_3
_geom_angle
_geom_angle_site_symmetry_1
_geom_angle_site_symmetry_3
_geom_angle_publ_flag
C6 N1 C14 125.1(3) . . ?
C7 N1 C6 107.7(2) . . ?
C7 N1 C14 126.2(2) . . ?
C17 N2 C13 116.6(4) . . ?
F1 C1 C2 119.4(3) . . ?
F1 C1 C6 122.4(3) . . ?
C2 C1 C6 118.2(3) . . ?
F2 C2 C1 119.5(4) . . ?
F2 C2 C3 119.2(3) . . ?
C1 C2 C3 121.3(3) . . ?
F3 C3 C2 118.8(4) . . ?
F3 C3 C4 120.5(4) . . ?
C4 C3 C2 120.7(3) . . ?
F4 C4 C3 119.0(3) . . ?
F4 C4 C5 121.2(3) . . ?
C3 C4 C5 119.8(3) . . ?
C4 C5 C6 119.2(3) . . ?
C4 C5 C8 134.5(3) . . ?
C6 C5 C8 106.3(2) . . ?
N1 C6 C1 129.6(3) . . ?
N1 C6 C5 109.6(3) . . ?
C1 C6 C5 120.8(3) . . ?
N1 C7 C8 109.5(2) . . ?
N1 C7 C12 130.3(3) . . ?
C12 C7 C8 120.3(3) . . ?
C7 C8 C5 106.9(2) . . ?
C9 C8 C5 133.6(3) . . ?
C9 C8 C7 119.5(3) . . ?
F5 C9 C8 121.5(3) . . ?
F5 C9 C10 118.6(3) . . ?
C10 C9 C8 119.9(3) . . ?
F6 C10 C9 120.4(4) . . ?
F6 C10 C11 119.6(3) . . ?
C9 C10 C11 120.0(3) . . ?
F7 C11 C10 118.6(3) . . ?
F7 C11 C12 119.6(3) . . ?
C12 C11 C10 121.8(3) . . ?
F8 C12 C7 122.7(3) . . ?
F8 C12 C11 118.9(3) . . ?
C11 C12 C7 118.4(3) . . ?
N2 C13 H13 118.1 . . ?
N2 C13 C14 123.8(3) . . ?
C14 C13 H13 118.1 . . ?
C13 C14 N1 119.7(3) . . ?
C13 C14 C15 119.2(3) . . ?
C15 C14 N1 121.0(3) . . ?
C14 C15 H15 121.5 . . ?
C16 C15 C14 117.1(4) . . ?
C16 C15 H15 121.5 . . ?
C15 C16 H16 120.3 . . ?
C17 C16 C15 119.4(4) . . ?
C17 C16 H16 120.3 . . ?
N2 C17 C16 123.7(4) . . ?
N2 C17 H17 118.2 . . ?
C16 C17 H17 118.2 . . ?
C6' N1' C14' 125.3(3) . . ?
C7' N1' C6' 107.9(3) . . ?
C7' N1' C14' 126.5(3) . . ?
C17' N2' C13' 117.3(4) . . ?
F1' C1' C2' 119.9(3) . . ?
F1' C1' C6' 121.7(3) . . ?
C2' C1' C6' 118.4(3) . . ?
F2' C2' C1' 119.4(4) . . ?
F2' C2' C3' 119.3(3) . . ?
C1' C2' C3' 121.2(3) . . ?
F3' C3' C2' 118.9(4) . . ?
F3' C3' C4' 120.5(4) . . ?
C4' C3' C2' 120.6(3) . . ?
F4' C4' C3' 118.9(3) . . ?
F4' C4' C5' 121.0(3) . . ?
C3' C4' C5' 120.1(3) . . ?
C4' C5' C6' 119.0(3) . . ?
C4' C5' C8' 134.2(3) . . ?
C6' C5' C8' 106.8(3) . . ?
N1' C6' C1' 130.3(3) . . ?
N1' C6' C5' 109.1(3) . . ?
C1' C6' C5' 120.5(3) . . ?
N1' C7' C8' 109.5(2) . . ?
N1' C7' C12' 130.8(3) . . ?
C8' C7' C12' 119.7(3) . . ?
C7' C8' C5' 106.8(3) . . ?
C9' C8' C5' 134.1(3) . . ?
C9' C8' C7' 119.1(3) . . ?
F5' C9' C8' 120.9(3) . . ?
F5' C9' C10' 118.3(3) . . ?
C10' C9' C8' 120.8(4) . . ?
F6' C10' C9' 121.4(4) . . ?
F6' C10' C11' 119.1(4) . . ?
C9' C10' C11' 119.5(4) . . ?
F7' C11' C10' 118.9(4) . . ?
F7' C11' C12' 119.0(4) . . ?
C12' C11' C10' 122.1(3) . . ?
F8' C12' C7' 121.8(3) . . ?
F8' C12' C11' 119.5(3) . . ?
C11' C12' C7' 118.7(3) . . ?
N2' C13' H13' 118.3 . . ?
N2' C13' C14' 123.5(4) . . ?
C14' C13' H13' 118.3 . . ?
C13' C14' N1' 120.4(3) . . ?
C13' C14' C15' 120.4(3) . . ?
C15' C14' N1' 119.2(3) . . ?
C14' C15' H15' 121.8 . . ?
C14' C15' C16' 116.3(4) . . ?
C16' C15' H15' 121.8 . . ?
C15' C16' H16' 120.6 . . ?
C15' C16' C17' 118.9(4) . . ?
C17' C16' H16' 120.6 . . ?
N2' C17' C16' 123.4(4) . . ?
N2' C17' H17' 118.3 . . ?
C16' C17' H17' 118.3 . . ?
C19 C18 H18 119.2 . . ?
C19 C18 C23 121.6(4) . . ?
C23 C18 H18 119.2 . . ?
C18 C19 H19 119.8 . . ?
C18 C19 C20 120.3(4) . . ?
C20 C19 H19 119.8 . . ?
C19 C20 H20 119.9 . . ?
C21 C20 C19 120.3(4) . . ?
C21 C20 H20 119.9 . . ?
C20 C21 H21 119.4 . . ?
C20 C21 C22 121.1(4) . . ?
C22 C21 H21 119.4 . . ?
C21 C22 C23 118.7(3) . . ?
C21 C22 C31 121.5(3) . . ?
C23 C22 C31 119.8(3) . . ?
C18 C23 C22 117.9(3) . . ?
C18 C23 C24 121.9(3) . . ?
C22 C23 C24 120.1(3) . . ?
C25 C24 C23 121.7(4) . . ?
C29 C24 C23 120.0(3) . . ?
C29 C24 C25 118.3(4) . . ?
C24 C25 H25 119.6 . . ?
C26 C25 C24 120.7(5) . . ?
C26 C25 H25 119.6 . . ?
C25 C26 H26 119.6 . . ?
C27 C26 C25 120.9(5) . . ?
C27 C26 H26 119.6 . . ?
C26 C27 H27 119.8 . . ?
C26 C27 C28 120.4(5) . . ?
C28 C27 H27 119.8 . . ?
C27 C28 H28 119.5 . . ?
C27 C28 C29 121.1(6) . . ?
C29 C28 H28 119.5 . . ?
C24 C29 C28 118.7(4) . . ?
C24 C29 C30 120.0(3) . . ?
C28 C29 C30 121.3(4) . . ?
C31 C30 C29 119.7(3) . . ?
C35 C30 C29 122.4(4) . . ?
C35 C30 C31 117.8(4) . . ?
C30 C31 C22 120.0(3) . . ?
C32 C31 C22 121.5(3) . . ?
C32 C31 C30 118.5(3) . . ?
C31 C32 H32 119.4 . . ?
C33 C32 C31 121.2(4) . . ?
C33 C32 H32 119.4 . . ?
C32 C33 H33 119.8 . . ?
C32 C33 C34 120.4(5) . . ?
C34 C33 H33 119.8 . . ?
C33 C34 H34 120.3 . . ?
C35 C34 C33 119.4(5) . . ?
C35 C34 H34 120.3 . . ?
C30 C35 H35 118.7 . . ?
C34 C35 C30 122.6(4) . . ?
C34 C35 H35 118.7 . . ?
C19' C18' H18' 118.9 . . ?
C19' C18' C23' 122.3(3) . . ?
C23' C18' H18' 118.9 . . ?
C18' C19' H19' 119.8 . . ?
C18' C19' C20' 120.5(3) . . ?
C20' C19' H19' 119.8 . . ?
C19' C20' H20' 120.2 . . ?
C21' C20' C19' 119.6(3) . . ?
C21' C20' H20' 120.2 . . ?
C20' C21' H21' 119.3 . . ?
C20' C21' C22' 121.5(3) . . ?
C22' C21' H21' 119.3 . . ?
C21' C22' C23' 118.6(3) . . ?
C21' C22' C31' 121.1(3) . . ?
C23' C22' C31' 120.3(2) . . ?
C18' C23' C22' 117.6(3) . . ?
C18' C23' C24' 122.9(3) . . ?
C22' C23' C24' 119.5(3) . . ?
C25' C24' C23' 120.7(3) . . ?
C29' C24' C23' 120.5(3) . . ?
C29' C24' C25' 118.8(3) . . ?
C24' C25' H25' 119.6 . . ?
C26' C25' C24' 120.8(5) . . ?
C26' C25' H25' 119.6 . . ?
C25' C26' H26' 119.7 . . ?
C27' C26' C25' 120.6(5) . . ?
C27' C26' H26' 119.7 . . ?
C26' C27' H27' 119.7 . . ?
C26' C27' C28' 120.6(4) . . ?
C28' C27' H27' 119.7 . . ?
C27' C28' H28' 119.8 . . ?
C27' C28' C29' 120.5(5) . . ?
C29' C28' H28' 119.8 . . ?
C24' C29' C28' 118.7(4) . . ?
C24' C29' C30' 119.9(3) . . ?
C28' C29' C30' 121.3(4) . . ?
C31' C30' C29' 120.1(3) . . ?
C35' C30' C29' 122.2(4) . . ?
C35' C30' C31' 117.8(4) . . ?
C30' C31' C22' 119.5(3) . . ?
C32' C31' C22' 121.8(3) . . ?
C32' C31' C30' 118.8(3) . . ?
C31' C32' H32' 119.5 . . ?
C33' C32' C31' 121.1(4) . . ?
C33' C32' H32' 119.5 . . ?
C32' C33' H33' 120.0 . . ?
C32' C33' C34' 119.9(5) . . ?
C34' C33' H33' 120.0 . . ?
C33' C34' H34' 120.1 . . ?
C35' C34' C33' 119.8(4) . . ?
C35' C34' H34' 120.1 . . ?
C30' C35' H35' 118.7 . . ?
C34' C35' C30' 122.6(5) . . ?
C34' C35' H35' 118.7 . . ?

loop_
_geom_bond_atom_site_label_1
_geom_bond_atom_site_label_2
_geom_bond_distance
_geom_bond_site_symmetry_2
_geom_bond_publ_flag
F1 C1 1.331(4) . ?
F2 C2 1.339(4) . ?
F3 C3 1.344(4) . ?
F4 C4 1.334(4) . ?
F5 C9 1.327(4) . ?
F6 C10 1.334(4) . ?
F7 C11 1.336(4) . ?
F8 C12 1.332(4) . ?
N1 C6 1.390(4) . ?
N1 C7 1.389(4) . ?
N1 C14 1.428(4) . ?
N2 C13 1.324(5) . ?
N2 C17 1.323(6) . ?
C1 C2 1.376(5) . ?
C1 C6 1.394(4) . ?
C2 C3 1.385(6) . ?
C3 C4 1.366(5) . ?
C4 C5 1.391(4) . ?
C5 C6 1.404(4) . ?
C5 C8 1.443(4) . ?
C7 C8 1.399(4) . ?
C7 C12 1.398(4) . ?
C8 C9 1.389(4) . ?
C9 C10 1.373(5) . ?
C10 C11 1.379(5) . ?
C11 C12 1.370(5) . ?
C13 H13 0.9300 . ?
C13 C14 1.365(4) . ?
C14 C15 1.379(5) . ?
C15 H15 0.9300 . ?
C15 C16 1.378(6) . ?
C16 H16 0.9300 . ?
C16 C17 1.367(7) . ?
C17 H17 0.9300 . ?
F1' C1' 1.336(4) . ?
F2' C2' 1.338(4) . ?
F3' C3' 1.337(4) . ?
F4' C4' 1.338(4) . ?
F5' C9' 1.327(4) . ?
F6' C10' 1.333(5) . ?
F7' C11' 1.343(4) . ?
F8' C12' 1.337(4) . ?
N1' C6' 1.395(4) . ?
N1' C7' 1.390(4) . ?
N1' C14' 1.430(4) . ?
N2' C13' 1.335(5) . ?
N2' C17' 1.298(6) . ?
C1' C2' 1.372(5) . ?
C1' C6' 1.397(4) . ?
C2' C3' 1.380(6) . ?
C3' C4' 1.364(5) . ?
C4' C5' 1.390(4) . ?
C5' C6' 1.402(4) . ?
C5' C8' 1.444(4) . ?
C7' C8' 1.397(4) . ?
C7' C12' 1.410(4) . ?
C8' C9' 1.390(5) . ?
C9' C10' 1.365(5) . ?
C10' C11' 1.380(6) . ?
C11' C12' 1.355(5) . ?
C13' H13' 0.9300 . ?
C13' C14' 1.348(5) . ?
C14' C15' 1.381(5) . ?
C15' H15' 0.9300 . ?
C15' C16' 1.387(6) . ?
C16' H16' 0.9300 . ?
C16' C17' 1.395(8) . ?
C17' H17' 0.9300 . ?
C18 H18 0.9300 . ?
C18 C19 1.362(7) . ?
C18 C23 1.403(6) . ?
C19 H19 0.9300 . ?
C19 C20 1.365(7) . ?
C20 H20 0.9300 . ?
C20 C21 1.362(6) . ?
C21 H21 0.9300 . ?
C21 C22 1.406(5) . ?
C22 C23 1.407(4) . ?
C22 C31 1.459(5) . ?
C23 C24 1.455(5) . ?
C24 C25 1.420(5) . ?
C24 C29 1.402(6) . ?
C25 H25 0.9300 . ?
C25 C26 1.368(8) . ?
C26 H26 0.9300 . ?
C26 C27 1.352(9) . ?
C27 H27 0.9300 . ?
C27 C28 1.373(8) . ?
C28 H28 0.9300 . ?
C28 C29 1.406(5) . ?
C29 C30 1.462(5) . ?
C30 C31 1.407(5) . ?
C30 C35 1.402(6) . ?
C31 C32 1.406(5) . ?
C32 H32 0.9300 . ?
C32 C33 1.360(6) . ?
C33 H33 0.9300 . ?
C33 C34 1.384(8) . ?
C34 H34 0.9300 . ?
C34 C35 1.348(7) . ?
C35 H35 0.9300 . ?
C18' H18' 0.9300 . ?
C18' C19' 1.349(5) . ?
C18' C23' 1.400(4) . ?
C19' H19' 0.9300 . ?
C19' C20' 1.371(6) . ?
C20' H20' 0.9300 . ?
C20' C21' 1.367(5) . ?
C21' H21' 0.9300 . ?
C21' C22' 1.402(4) . ?
C22' C23' 1.409(4) . ?
C22' C31' 1.464(4) . ?
C23' C24' 1.462(4) . ?
C24' C25' 1.414(5) . ?
C24' C29' 1.392(5) . ?
C25' H25' 0.9300 . ?
C25' C26' 1.367(6) . ?
C26' H26' 0.9300 . ?
C26' C27' 1.348(8) . ?
C27' H27' 0.9300 . ?
C27' C28' 1.385(8) . ?
C28' H28' 0.9300 . ?
C28' C29' 1.407(5) . ?
C29' C30' 1.468(5) . ?
C30' C31' 1.406(4) . ?
C30' C35' 1.401(6) . ?
C31' C32' 1.405(5) . ?
C32' H32' 0.9300 . ?
C32' C33' 1.374(6) . ?
C33' H33' 0.9300 . ?
C33' C34' 1.377(8) . ?
C34' H34' 0.9300 . ?
C34' C35' 1.353(8) . ?
C35' H35' 0.9300 . ?

loop_
_geom_torsion_atom_site_label_1
_geom_torsion_atom_site_label_2
_geom_torsion_atom_site_label_3
_geom_torsion_atom_site_label_4
_geom_torsion
_geom_torsion_site_symmetry_1
_geom_torsion_site_symmetry_2
_geom_torsion_site_symmetry_3
_geom_torsion_site_symmetry_4
_geom_torsion_publ_flag
F1 C1 C2 F2 -1.2(5) . . . . ?
F1 C1 C2 C3 178.4(3) . . . . ?
F1 C1 C6 N1 0.1(5) . . . . ?
F1 C1 C6 C5 -176.6(3) . . . . ?
F2 C2 C3 F3 -0.4(5) . . . . ?
F2 C2 C3 C4 178.5(3) . . . . ?
F3 C3 C4 F4 0.3(5) . . . . ?
F3 C3 C4 C5 -179.7(3) . . . . ?
F4 C4 C5 C6 -179.8(3) . . . . ?
F4 C4 C5 C8 1.2(5) . . . . ?
F5 C9 C10 F6 1.5(5) . . . . ?
F5 C9 C10 C11 -179.2(3) . . . . ?
F6 C10 C11 F7 0.0(5) . . . . ?
F6 C10 C11 C12 180.0(3) . . . . ?
F7 C11 C12 F8 -2.3(5) . . . . ?
F7 C11 C12 C7 177.6(3) . . . . ?
N1 C7 C8 C5 -0.4(3) . . . . ?
N1 C7 C8 C9 179.6(2) . . . . ?
N1 C7 C12 F8 1.7(5) . . . . ?
N1 C7 C12 C11 -178.2(3) . . . . ?
N1 C14 C15 C16 179.9(4) . . . . ?
N2 C13 C14 N1 -178.3(4) . . . . ?
N2 C13 C14 C15 4.6(6) . . . . ?
C1 C2 C3 F3 -180.0(3) . . . . ?
C1 C2 C3 C4 -1.2(5) . . . . ?
C2 C1 C6 N1 179.4(3) . . . . ?
C2 C1 C6 C5 2.7(5) . . . . ?
C2 C3 C4 F4 -178.5(3) . . . . ?
C2 C3 C4 C5 1.5(5) . . . . ?
C3 C4 C5 C6 0.3(4) . . . . ?
C3 C4 C5 C8 -178.8(3) . . . . ?
C4 C5 C6 N1 -179.7(2) . . . . ?
C4 C5 C6 C1 -2.4(4) . . . . ?
C4 C5 C8 C7 179.6(3) . . . . ?
C4 C5 C8 C9 -0.4(5) . . . . ?
C5 C8 C9 F5 -0.7(5) . . . . ?
C5 C8 C9 C10 179.2(3) . . . . ?
C6 N1 C7 C8 0.1(3) . . . . ?
C6 N1 C7 C12 -179.3(3) . . . . ?
C6 N1 C14 C13 52.9(4) . . . . ?
C6 N1 C14 C15 -130.0(4) . . . . ?
C6 C1 C2 F2 179.5(3) . . . . ?
C6 C1 C2 C3 -0.9(5) . . . . ?
C6 C5 C8 C7 0.5(3) . . . . ?
C6 C5 C8 C9 -179.5(3) . . . . ?
C7 N1 C6 C1 -176.8(3) . . . . ?
C7 N1 C6 C5 0.2(3) . . . . ?
C7 N1 C14 C13 -115.0(4) . . . . ?
C7 N1 C14 C15 62.1(4) . . . . ?
C7 C8 C9 F5 179.4(3) . . . . ?
C7 C8 C9 C10 -0.7(4) . . . . ?
C8 C5 C6 N1 -0.4(3) . . . . ?
C8 C5 C6 C1 176.9(3) . . . . ?
C8 C7 C12 F8 -177.6(2) . . . . ?
C8 C7 C12 C11 2.5(4) . . . . ?
C8 C9 C10 F6 -178.4(3) . . . . ?
C8 C9 C10 C11 0.9(5) . . . . ?
C9 C10 C11 F7 -179.2(3) . . . . ?
C9 C10 C11 C12 0.7(5) . . . . ?
C10 C11 C12 F8 177.7(3) . . . . ?
C10 C11 C12 C7 -2.4(5) . . . . ?
C12 C7 C8 C5 179.1(2) . . . . ?
C12 C7 C8 C9 -0.9(4) . . . . ?
C13 N2 C17 C16 -2.3(9) . . . . ?
C13 C14 C15 C16 -3.0(7) . . . . ?
C14 N1 C6 C1 13.4(5) . . . . ?
C14 N1 C6 C5 -169.6(2) . . . . ?
C14 N1 C7 C8 169.8(2) . . . . ?
C14 N1 C7 C12 -9.6(5) . . . . ?
C14 C15 C16 C17 -0.8(9) . . . . ?
C15 C16 C17 N2 3.7(10) . . . . ?
C17 N2 C13 C14 -1.9(7) . . . . ?
F1' C1' C2' F2' 2.4(5) . . . . ?
F1' C1' C2' C3' -176.6(3) . . . . ?
F1' C1' C6' N1' -1.7(5) . . . . ?
F1' C1' C6' C5' 174.7(3) . . . . ?
F2' C2' C3' F3' -0.1(5) . . . . ?
F2' C2' C3' C4' -178.7(3) . . . . ?
F3' C3' C4' F4' -1.0(5) . . . . ?
F3' C3' C4' C5' -180.0(3) . . . . ?
F4' C4' C5' C6' -179.4(3) . . . . ?
F4' C4' C5' C8' 0.0(5) . . . . ?
F5' C9' C10' F6' -1.7(5) . . . . ?
F5' C9' C10' C11' 179.6(3) . . . . ?
F6' C10' C11' F7' 0.9(5) . . . . ?
F6' C10' C11' C12' -179.3(3) . . . . ?
F7' C11' C12' F8' 2.2(5) . . . . ?
F7' C11' C12' C7' -177.9(3) . . . . ?
N1' C7' C8' C5' 0.7(3) . . . . ?
N1' C7' C8' C9' -178.0(3) . . . . ?
N1' C7' C12' F8' -3.4(5) . . . . ?
N1' C7' C12' C11' 176.6(3) . . . . ?
N1' C14' C15' C16' -179.8(4) . . . . ?
N2' C13' C14' N1' 177.7(4) . . . . ?
N2' C13' C14' C15' -4.2(6) . . . . ?
C1' C2' C3' F3' 178.9(3) . . . . ?
C1' C2' C3' C4' 0.3(5) . . . . ?
C2' C1' C6' N1' 179.1(3) . . . . ?
C2' C1' C6' C5' -4.5(4) . . . . ?
C2' C3' C4' F4' 177.5(3) . . . . ?
C2' C3' C4' C5' -1.4(5) . . . . ?
C3' C4' C5' C6' -0.4(5) . . . . ?
C3' C4' C5' C8' 179.0(3) . . . . ?
C4' C5' C6' N1' -179.5(3) . . . . ?
C4' C5' C6' C1' 3.4(4) . . . . ?
C4' C5' C8' C7' 179.5(3) . . . . ?
C4' C5' C8' C9' -2.0(6) . . . . ?
C5' C8' C9' F5' 1.5(5) . . . . ?
C5' C8' C9' C10' -178.1(3) . . . . ?
C6' N1' C7' C8' -0.1(3) . . . . ?
C6' N1' C7' C12' -179.6(3) . . . . ?
C6' N1' C14' C13' -52.6(5) . . . . ?
C6' N1' C14' C15' 129.3(3) . . . . ?
C6' C1' C2' F2' -178.4(3) . . . . ?
C6' C1' C2' C3' 2.6(5) . . . . ?
C6' C5' C8' C7' -1.0(3) . . . . ?
C6' C5' C8' C9' 177.5(3) . . . . ?
C7' N1' C6' C1' 176.2(3) . . . . ?
C7' N1' C6' C5' -0.5(3) . . . . ?
C7' N1' C14' C13' 120.5(4) . . . . ?
C7' N1' C14' C15' -57.6(5) . . . . ?
C7' C8' C9' F5' 179.9(3) . . . . ?
C7' C8' C9' C10' 0.3(5) . . . . ?
C8' C5' C6' N1' 1.0(3) . . . . ?
C8' C5' C6' C1' -176.1(3) . . . . ?
C8' C7' C12' F8' 177.1(3) . . . . ?
C8' C7' C12' C11' -2.8(4) . . . . ?
C8' C9' C10' F6' 177.9(3) . . . . ?
C8' C9' C10' C11' -0.8(5) . . . . ?
C9' C10' C11' F7' 179.7(3) . . . . ?
C9' C10' C11' C12' -0.5(5) . . . . ?
C10' C11' C12' F8' -177.6(3) . . . . ?
C10' C11' C12' C7' 2.3(5) . . . . ?
C12' C7' C8' C5' -179.7(3) . . . . ?
C12' C7' C8' C9' 1.5(4) . . . . ?
C13' N2' C17' C16' 3.1(9) . . . . ?
C13' C14' C15' C16' 2.1(6) . . . . ?
C14' N1' C6' C1' -9.7(5) . . . . ?
C14' N1' C6' C5' 173.6(3) . . . . ?
C14' N1' C7' C8' -174.2(3) . . . . ?
C14' N1' C7' C12' 6.4(5) . . . . ?
C14' C15' C16' C17' 2.1(8) . . . . ?
C15' C16' C17' N2' -4.9(9) . . . . ?
C17' N2' C13' C14' 1.5(7) . . . . ?
C18 C19 C20 C21 -1.2(7) . . . . ?
C18 C23 C24 C25 -6.0(5) . . . . ?
C18 C23 C24 C29 174.6(3) . . . . ?
C19 C18 C23 C22 -1.2(6) . . . . ?
C19 C18 C23 C24 179.9(4) . . . . ?
C19 C20 C21 C22 0.8(6) . . . . ?
C20 C21 C22 C23 -0.6(5) . . . . ?
C20 C21 C22 C31 178.1(3) . . . . ?
C21 C22 C23 C18 0.8(4) . . . . ?
C21 C22 C23 C24 179.7(3) . . . . ?
C21 C22 C31 C30 -174.7(3) . . . . ?
C21 C22 C31 C32 5.8(5) . . . . ?
C22 C23 C24 C25 175.1(3) . . . . ?
C22 C23 C24 C29 -4.3(4) . . . . ?
C22 C31 C32 C33 -178.3(4) . . . . ?
C23 C18 C19 C20 1.5(7) . . . . ?
C23 C22 C31 C30 4.0(4) . . . . ?
C23 C22 C31 C32 -175.5(3) . . . . ?
C23 C24 C25 C26 179.4(4) . . . . ?
C23 C24 C29 C28 -178.7(3) . . . . ?
C23 C24 C29 C30 2.7(4) . . . . ?
C24 C25 C26 C27 -0.3(8) . . . . ?
C24 C29 C30 C31 2.3(4) . . . . ?
C24 C29 C30 C35 179.7(3) . . . . ?
C25 C24 C29 C28 1.9(5) . . . . ?
C25 C24 C29 C30 -176.7(3) . . . . ?
C25 C26 C27 C28 1.0(8) . . . . ?
C26 C27 C28 C29 -0.2(8) . . . . ?
C27 C28 C29 C24 -1.2(6) . . . . ?
C27 C28 C29 C30 177.4(4) . . . . ?
C28 C29 C30 C31 -176.3(3) . . . . ?
C28 C29 C30 C35 1.1(5) . . . . ?
C29 C24 C25 C26 -1.2(6) . . . . ?
C29 C30 C31 C22 -5.6(4) . . . . ?
C29 C30 C31 C32 173.9(3) . . . . ?
C29 C30 C35 C34 -175.3(4) . . . . ?
C30 C31 C32 C33 2.1(6) . . . . ?
C31 C22 C23 C18 -178.0(3) . . . . ?
C31 C22 C23 C24 0.9(4) . . . . ?
C31 C30 C35 C34 2.2(6) . . . . ?
C31 C32 C33 C34 0.9(8) . . . . ?
C32 C33 C34 C35 -2.4(8) . . . . ?
C33 C34 C35 C30 0.8(8) . . . . ?
C35 C30 C31 C22 176.9(3) . . . . ?
C35 C30 C31 C32 -3.6(5) . . . . ?
C18' C19' C20' C21' 0.7(6) . . . . ?
C18' C23' C24' C25' 5.8(4) . . . . ?
C18' C23' C24' C29' -174.7(3) . . . . ?
C19' C18' C23' C22' 0.8(5) . . . . ?
C19' C18' C23' C24' 179.8(3) . . . . ?
C19' C20' C21' C22' 0.1(5) . . . . ?
C20' C21' C22' C23' -0.4(4) . . . . ?
C20' C21' C22' C31' -179.4(3) . . . . ?
C21' C22' C23' C18' 0.0(4) . . . . ?
C21' C22' C23' C24' -179.1(3) . . . . ?
C21' C22' C31' C30' 174.4(3) . . . . ?
C21' C22' C31' C32' -5.7(4) . . . . ?
C22' C23' C24' C25' -175.2(3) . . . . ?
C22' C23' C24' C29' 4.3(4) . . . . ?
C22' C31' C32' C33' 178.0(4) . . . . ?
C23' C18' C19' C20' -1.1(6) . . . . ?
C23' C22' C31' C30' -4.6(4) . . . . ?
C23' C22' C31' C32' 175.3(3) . . . . ?
C23' C24' C25' C26' -179.7(3) . . . . ?
C23' C24' C29' C28' 179.4(3) . . . . ?
C23' C24' C29' C30' -3.8(4) . . . . ?
C24' C25' C26' C27' 0.6(7) . . . . ?
C24' C29' C30' C31' -1.0(5) . . . . ?
C24' C29' C30' C35' -179.3(4) . . . . ?
C25' C24' C29' C28' -1.1(5) . . . . ?
C25' C24' C29' C30' 175.7(3) . . . . ?
C25' C26' C27' C28' -1.8(7) . . . . ?
C26' C27' C28' C29' 1.5(7) . . . . ?
C27' C28' C29' C24' 0.0(6) . . . . ?
C27' C28' C29' C30' -176.8(4) . . . . ?
C28' C29' C30' C31' 175.8(3) . . . . ?
C28' C29' C30' C35' -2.5(5) . . . . ?
C29' C24' C25' C26' 0.9(5) . . . . ?
C29' C30' C31' C22' 5.1(4) . . . . ?
C29' C30' C31' C32' -174.8(3) . . . . ?
C29' C30' C35' C34' 175.1(5) . . . . ?
C30' C31' C32' C33' -2.1(6) . . . . ?
C31' C22' C23' C18' 179.0(3) . . . . ?
C31' C22' C23' C24' -0.1(4) . . . . ?
C31' C30' C35' C34' -3.2(7) . . . . ?
C31' C32' C33' C34' 0.0(7) . . . . ?
C32' C33' C34' C35' 0.5(9) . . . . ?
C33' C34' C35' C30' 1.1(9) . . . . ?
C35' C30' C31' C22' -176.5(3) . . . . ?
C35' C30' C31' C32' 3.6(5) . . . . ?
